data_1568135
loop_
_publ_author_name
'Ye, Christopher Z.'
'Del Rosal, Iker'
'Boreen, Michael A.'
'Ouellette, Erik T.'
'Russo, Dominic R.'
'Maron, Laurent'
'Arnold, John'
'Camp, Cl&#xe9;ment'

_publ_section_title
;
 A versatile strategy for the formation of hydride-bridged
 actinide-iridium multimetallics.
;
_journal_issue 4
_journal_name_full 'Chemical science'
_journal_page_first 861
_journal_page_last 868
_journal_paper_doi 10.1039/d2sc04903a
_journal_volume 14
_journal_year 2023
_chemical_formula_moiety 'C60 H90 Ir6 U2'
_chemical_formula_sum 'C60 H90 Ir6 U2'
_chemical_formula_weight 2440.57
_chemical_melting_point 600
_chemical_name_systematic {U[(\m2-H3)IrCp*]2[(\m3-H2)IrCp*]}2
_chemical_properties_physical Air-sensitive,Moisture-sensitive
_space_group_crystal_system triclinic
_space_group_IT_number 2
_space_group_name_Hall '-P 1'
_space_group_name_H-M_alt 'P -1'
_atom_sites_solution_hydrogens geom
_atom_sites_solution_primary dual
_audit_creation_date 2022-08-05
_audit_creation_method
;
Olex2 1.3
(compiled 2020.11.12 svn.r5f609507 for OlexSys, GUI svn.r6408)
;
_audit_update_record
;
2022-08-29 deposited with the CCDC.	2022-12-19 downloaded from the CCDC.
;
_cell_angle_alpha 93.8150(10)
_cell_angle_beta 98.6070(10)
_cell_angle_gamma 93.3650(10)
_cell_formula_units_Z 2
_cell_length_a 12.0833(2)
_cell_length_b 15.2848(2)
_cell_length_c 18.5723(3)
_cell_measurement_reflns_used 35113
_cell_measurement_temperature 100.0
_cell_measurement_theta_max 29.8150
_cell_measurement_theta_min 3.1380
_cell_volume 3375.78(9)
_computing_cell_refinement 'CrysAlisPro 1.171.41.109a (Rigaku OD, 2021)'
_computing_data_collection 'CrysAlisPro 1.171.41.109a (Rigaku OD, 2021)'
_computing_data_reduction 'CrysAlisPro 1.171.41.109a (Rigaku OD, 2021)'
_computing_molecular_graphics 'Olex2 1.3 (Dolomanov et al., 2009)'
_computing_publication_material 'Olex2 1.3 (Dolomanov et al., 2009)'
_computing_structure_refinement 'SHELXL 2014/7 (Sheldrick, 2015)'
_computing_structure_solution 'SHELXT 2014/5 (Sheldrick, 2014)'
_diffrn_ambient_temperature 100.0
_diffrn_detector 'Hybrid Pixel Array Detector'
_diffrn_detector_area_resol_mean 5.8140
_diffrn_detector_type 'Pilatus 200K'
_diffrn_measured_fraction_theta_full 0.998
_diffrn_measured_fraction_theta_max 0.998
_diffrn_measurement_details
;
List of Runs (angles in degrees, time in seconds):

  # Type    Start    End  Width  t~exp~   \w     \q     \k     \f   Frames
#--------------------------------------------------------------------------
  1  \w    -25.00  45.00   0.50    5.00    --   -2.02  77.00  30.00  140
  2  \w    -15.00  75.00   0.50    5.00    --   -2.02  38.00 120.00  180
  3  \w    -71.00  17.00   0.50    5.00    --    2.33 -57.00 150.00  176
  4  \w    -13.00  75.00   0.50    5.00    --    2.33  57.00-150.00  176
  5  \w    -20.00  45.00   0.50    5.00    --    2.33  77.00  60.00  130
  6  \w    -11.00  82.00   0.50    5.00    --    2.33  19.00 -60.00  186
  7  \w    -12.00  31.00   0.50    5.00    --    2.33 -99.00 -90.00   86
  8  \w      2.00  74.00   0.50    5.00    --    2.33  19.00  30.00  144
;
_diffrn_measurement_device 'four-circle diffractometer'
_diffrn_measurement_device_type 'ROD, Synergy Custom DW system, Pilatus 200K'
_diffrn_measurement_method '\w scans'
_diffrn_orient_matrix_type 'CrysAlisPro convention (1999,Acta A55,543-557)'
_diffrn_orient_matrix_UB_11 0.0027853000
_diffrn_orient_matrix_UB_12 0.0062698000
_diffrn_orient_matrix_UB_13 0.0384317000
_diffrn_orient_matrix_UB_21 0.0489788000
_diffrn_orient_matrix_UB_22 -0.0236958000
_diffrn_orient_matrix_UB_23 0.0048622000
_diffrn_orient_matrix_UB_31 0.0336927000
_diffrn_orient_matrix_UB_32 0.0396584000
_diffrn_orient_matrix_UB_33 0.0003048000
_diffrn_radiation_monochromator mirror
_diffrn_radiation_probe x-ray
_diffrn_radiation_type 'Mo K\a'
_diffrn_radiation_wavelength 0.71073
_diffrn_reflns_av_R_equivalents 0.0606
_diffrn_reflns_av_unetI/netI 0.0424
_diffrn_reflns_Laue_measured_fraction_full 0.998
_diffrn_reflns_Laue_measured_fraction_max 0.998
_diffrn_reflns_limit_h_max 15
_diffrn_reflns_limit_h_min -15
_diffrn_reflns_limit_k_max 18
_diffrn_reflns_limit_k_min -19
_diffrn_reflns_limit_l_max 23
_diffrn_reflns_limit_l_min -23
_diffrn_reflns_number 69850
_diffrn_reflns_point_group_measured_fraction_full 0.998
_diffrn_reflns_point_group_measured_fraction_max 0.998
_diffrn_reflns_theta_full 25.242
_diffrn_reflns_theta_max 26.370
_diffrn_reflns_theta_min 3.007
_diffrn_source 'Rotating-anode X-ray tube'
_diffrn_source_type 'Rigaku (Mo) X-ray Source'
_exptl_absorpt_coefficient_mu 16.586
_exptl_absorpt_correction_T_max 1.00000
_exptl_absorpt_correction_T_min 0.51561
_exptl_absorpt_correction_type multi-scan
_exptl_absorpt_process_details
;
CrysAlisPro 1.171.41.109a (Rigaku Oxford Diffraction, 2021)
Empirical absorption correction using spherical harmonics,
implemented in SCALE3 ABSPACK scaling algorithm.
;
_exptl_crystal_colour black
_exptl_crystal_colour_primary black
_exptl_crystal_density_diffrn 2.401
_exptl_crystal_description block
_exptl_crystal_F_000 2192
_exptl_crystal_recrystallization_method
'Directly crystallized from a mixture of n-hexane solutions containing the starting materials.'
_exptl_crystal_size_max 0.02
_exptl_crystal_size_mid 0.01
_exptl_crystal_size_min 0.008
_refine_diff_density_max 2.723
_refine_diff_density_min -1.262
_refine_diff_density_rms 0.207
_refine_ls_extinction_method none
_refine_ls_goodness_of_fit_ref 1.015
_refine_ls_hydrogen_treatment constr
_refine_ls_matrix_type full
_refine_ls_number_parameters 643
_refine_ls_number_reflns 13763
_refine_ls_number_restraints 0
_refine_ls_restrained_S_all 1.015
_refine_ls_R_factor_all 0.0297
_refine_ls_R_factor_gt 0.0243
_refine_ls_shift/su_max 0.004
_refine_ls_shift/su_mean 0.000
_refine_ls_structure_factor_coef Fsqd
_refine_ls_weighting_details 'w=1/[\s^2^(Fo^2^)+(0.0267P)^2^+2.4164P] where P=(Fo^2^+2Fc^2^)/3'
_refine_ls_weighting_scheme calc
_refine_ls_wR_factor_gt 0.0579
_refine_ls_wR_factor_ref 0.0596
_reflns_Friedel_coverage 0.000
_reflns_number_gt 12219
_reflns_number_total 13763
_reflns_threshold_expression 'I > 2\s(I)'
_cod_data_source_file d2sc04903a2.cif
_cod_data_source_block czy_i_146
_cod_depositor_comments 'Adding full bibliography for 1568133--1568135.cif.'
_cod_database_code 1568135
_shelx_shelxl_version_number 2014/7
_chemical_oxdiff_formula 'U Ir3 C30 H54'
_shelx_space_group_comment
;
The symmetry employed for this shelxl refinement is uniquely defined
by the following loop, which should always be used as a source of
symmetry information in preference to the above space-group names.
They are only intended as comments.
;
_reflns_odcompleteness_completeness 99.78
_reflns_odcompleteness_iscentric 1
_reflns_odcompleteness_theta 26.32
_olex2_refinement_description
;
1. Fixed Uiso
 At 1.5 times of:
  All C(H,H,H) groups
2.a Idealised Me refined as rotating group:
 C012(H01A,H01B,H01C), C017(H01D,H01E,H01F), C018(H01G,H01H,H01I), C01E(H01,H,
 HA), C01F(H1,HB,HC), C01G(H01J,H01K,H01L), C01H(H2,HD,HE), C01I(H01M,H01N,
 H01O), C01J(H01P,H01Q,H01R), C01L(H3,HF,HG), C01M(H4,HH,HI), C01O(H01S,H01T,
 H01U), C01Q(H5,HJ,HK), C01R(H6,HL,HM), C01T(H01V,H01W,H01X), C01U(H7,HN,HO),
 C01V(H01Y,HP,HQ), C01W(H01Z,HR,HS), C021(H02A,H02B,H02C), C023(H02D,H02E,H02F),
  C024(H02G,H02H,H02I), C025(H02J,H02K,H02L), C029(H02P,H02Q,H02R), C02C(H02S,
 H02T,H02U), C02E(H02M,H02N,H02O), C1(H1A,H1B,H1C), C2(H2A,H2B,H2C), C3(H3A,H3B,
 H3C), C4(H4A,H4B,H4C), C5(H5A,H5B,H5C)
;
_olex2_submission_special_instructions 'No special instructions were received'
_oxdiff_exptl_absorpt_empirical_details
;
Empirical correction (ABSPACK) includes:
- Absorption correction using spherical harmonics
- Frame scaling
;
_oxdiff_exptl_absorpt_empirical_full_max 3.064
_oxdiff_exptl_absorpt_empirical_full_min 0.418

loop_
_space_group_symop_operation_xyz
'x, y, z'
'-x, -y, -z'

loop_
_atom_site_label
_atom_site_type_symbol
_atom_site_fract_x
_atom_site_fract_y
_atom_site_fract_z
_atom_site_U_iso_or_equiv
_atom_site_adp_type
_atom_site_occupancy
_atom_site_site_symmetry_order
_atom_site_calc_flag
_atom_site_refinement_flags_posn
_atom_site_refinement_flags_adp
_atom_site_refinement_flags_occupancy
_atom_site_disorder_assembly
_atom_site_disorder_group
U01 U 0.52518(2) 0.42358(2) 0.07633(2) 0.01134(5) Uani 1 1 d . . . . .
U02 U 1.02044(2) 0.07027(2) 0.42235(2) 0.01224(5) Uani 1 1 d . . . . .
Ir03 Ir 0.36679(2) 0.41461(2) -0.05386(2) 0.01153(5) Uani 1 1 d . . . . .
Ir04 Ir 0.82510(2) -0.01028(2) 0.46498(2) 0.01306(5) Uani 1 1 d . . . . .
Ir05 Ir 0.67117(2) 0.27438(2) 0.07461(2) 0.01181(5) Uani 1 1 d . . . . .
Ir06 Ir 0.41935(2) 0.44330(2) 0.21047(2) 0.01351(5) Uani 1 1 d . . . . .
Ir07 Ir 1.07171(2) -0.00617(2) 0.27963(2) 0.01494(5) Uani 1 1 d . . . . .
Ir08 Ir 1.01217(2) 0.26328(2) 0.45093(2) 0.01365(5) Uani 1 1 d . . . . .
C009 C 0.6601(4) 0.0405(4) 0.4852(3) 0.0195(12) Uani 1 1 d . . . . .
C00A C 0.6562(4) -0.0495(4) 0.5025(3) 0.0197(12) Uani 1 1 d . . . . .
C00B C 0.2591(4) 0.4719(4) 0.2476(3) 0.0165(11) Uani 1 1 d . . . . .
C00C C 0.7030(5) 0.1426(4) 0.0282(3) 0.0188(11) Uani 1 1 d . . . . .
C00D C 0.3459(5) 0.5347(4) 0.2845(3) 0.0208(12) Uani 1 1 d . . . . .
C00E C 0.2889(4) 0.3863(4) 0.2694(3) 0.0180(11) Uani 1 1 d . . . . .
C00F C 1.0627(5) 0.3748(3) 0.5343(3) 0.0170(11) Uani 1 1 d . . . . .
C00G C 0.9057(5) 0.3772(4) 0.4453(3) 0.0214(12) Uani 1 1 d . . . . .
C00H C 0.7919(4) 0.1977(3) 0.1426(3) 0.0141(10) Uani 1 1 d . . . . .
C00J C 0.7019(5) 0.1386(4) 0.1043(3) 0.0192(12) Uani 1 1 d . . . . .
C00K C 0.1813(4) 0.3764(4) -0.0741(3) 0.0195(12) Uani 1 1 d . . . . .
C00L C 1.0888(5) 0.0100(4) 0.1630(3) 0.0205(12) Uani 1 1 d . . . . .
C00M C 0.2934(4) 0.3312(4) -0.1574(3) 0.0171(11) Uani 1 1 d . . . . .
C00N C 0.3071(4) 0.2746(4) -0.0978(3) 0.0193(12) Uani 1 1 d . . . . .
C00O C 0.2132(4) 0.3923(4) -0.1435(3) 0.0189(12) Uani 1 1 d . . . . .
C00P C 1.1001(5) 0.3965(3) 0.4677(3) 0.0163(11) Uani 1 1 d . . . . .
C00Q C 0.2362(4) 0.3011(4) -0.0473(3) 0.0190(12) Uani 1 1 d . . . . .
C00R C 1.0074(5) -0.0599(4) 0.1655(3) 0.0249(13) Uani 1 1 d . . . . .
C00S C 0.3931(5) 0.3981(4) 0.3187(3) 0.0207(12) Uani 1 1 d . . . . .
C00T C 0.6647(4) -0.1010(4) 0.4382(3) 0.0198(12) Uani 1 1 d . . . . .
C00U C 0.4263(5) 0.4901(4) 0.3279(3) 0.0227(13) Uani 1 1 d . . . . .
C00V C 0.8472(4) 0.2384(4) 0.0887(3) 0.0191(11) Uani 1 1 d . . . . .
C00W C 0.9420(5) 0.3625(4) 0.5206(3) 0.0222(12) Uani 1 1 d . . . . .
C00X C 1.0623(6) -0.1267(4) 0.2052(3) 0.0296(15) Uani 1 1 d . . . . .
C00Y C 1.1943(5) -0.0128(4) 0.2011(3) 0.0217(12) Uani 1 1 d . . . . .
C00Z C 1.0033(5) 0.3984(4) 0.4129(3) 0.0186(11) Uani 1 1 d . . . . .
C010 C 0.6707(5) -0.0442(4) 0.3799(3) 0.0211(12) Uani 1 1 d . . . . .
C012 C 0.3809(5) 0.1986(4) -0.0938(3) 0.0272(13) Uani 1 1 d . . . . .
H01A H 0.4532 0.2171 -0.1050 0.041 Uiso 1 1 calc R U . . .
H01B H 0.3473 0.1515 -0.1283 0.041 Uiso 1 1 calc R U . . .
H01C H 0.3892 0.1788 -0.0454 0.041 Uiso 1 1 calc R U . . .
C016 C 1.1772(6) -0.0970(4) 0.2270(3) 0.0306(15) Uani 1 1 d . . . . .
C017 C 0.1652(5) 0.4573(4) -0.1943(3) 0.0247(13) Uani 1 1 d . . . . .
H01D H 0.0993 0.4307 -0.2251 0.037 Uiso 1 1 calc R U . . .
H01E H 0.2198 0.4753 -0.2239 0.037 Uiso 1 1 calc R U . . .
H01F H 0.1456 0.5077 -0.1664 0.037 Uiso 1 1 calc R U . . .
C018 C 0.4498(5) 0.3267(5) 0.3589(4) 0.0341(16) Uani 1 1 d . . . . .
H01G H 0.4277 0.2709 0.3322 0.051 Uiso 1 1 calc R U . . .
H01H H 0.4282 0.3260 0.4066 0.051 Uiso 1 1 calc R U . . .
H01I H 0.5297 0.3376 0.3636 0.051 Uiso 1 1 calc R U . . .
C019 C 0.6643(4) 0.0433(4) 0.4087(3) 0.0192(12) Uani 1 1 d . . . . .
C01B C 0.7936(5) 0.2039(4) 0.0181(3) 0.0226(12) Uani 1 1 d . . . . .
C01E C 0.6383(5) -0.0805(5) 0.5746(3) 0.0378(18) Uani 1 1 d . . . . .
H01 H 0.6723 -0.1352 0.5814 0.057 Uiso 1 1 calc R U . . .
H H 0.5593 -0.0888 0.5760 0.057 Uiso 1 1 calc R U . . .
HA H 0.6719 -0.0374 0.6129 0.057 Uiso 1 1 calc R U . . .
C01F C 1.1356(6) 0.3707(4) 0.6064(3) 0.0283(14) Uani 1 1 d . . . . .
H1 H 1.2087 0.3545 0.5986 0.042 Uiso 1 1 calc R U . . .
HB H 1.1027 0.3277 0.6338 0.042 Uiso 1 1 calc R U . . .
HC H 1.1420 0.4272 0.6331 0.042 Uiso 1 1 calc R U . . .
C01G C 0.2216(5) 0.3006(4) 0.2488(4) 0.0304(14) Uani 1 1 d . . . . .
H01J H 0.1751 0.3033 0.2025 0.046 Uiso 1 1 calc R U . . .
H01K H 0.1753 0.2892 0.2853 0.046 Uiso 1 1 calc R U . . .
H01L H 0.2714 0.2543 0.2456 0.046 Uiso 1 1 calc R U . . .
C01H C 1.2196(5) 0.4214(4) 0.4591(3) 0.0249(13) Uani 1 1 d . . . . .
H2 H 1.2348 0.4837 0.4693 0.037 Uiso 1 1 calc R U . . .
HD H 1.2306 0.4052 0.4100 0.037 Uiso 1 1 calc R U . . .
HE H 1.2695 0.3912 0.4925 0.037 Uiso 1 1 calc R U . . .
C01I C 0.1559(5) 0.4933(5) 0.1978(3) 0.0295(14) Uani 1 1 d . . . . .
H01M H 0.1739 0.5422 0.1707 0.044 Uiso 1 1 calc R U . . .
H01N H 0.0988 0.5083 0.2264 0.044 Uiso 1 1 calc R U . . .
H01O H 0.1290 0.4432 0.1645 0.044 Uiso 1 1 calc R U . . .
C01J C 0.6321(6) 0.0831(4) -0.0313(3) 0.0317(15) Uani 1 1 d . . . . .
H01P H 0.5587 0.0720 -0.0185 0.048 Uiso 1 1 calc R U . . .
H01Q H 0.6666 0.0285 -0.0367 0.048 Uiso 1 1 calc R U . . .
H01R H 0.6259 0.1109 -0.0764 0.048 Uiso 1 1 calc R U . . .
C01L C 0.7861(5) 0.3763(5) 0.4086(4) 0.0325(15) Uani 1 1 d . . . . .
H3 H 0.7403 0.3355 0.4306 0.049 Uiso 1 1 calc R U . . .
HF H 0.7816 0.3588 0.3576 0.049 Uiso 1 1 calc R U . . .
HG H 0.7598 0.4341 0.4143 0.049 Uiso 1 1 calc R U . . .
C01M C 0.6486(5) 0.1188(5) 0.5356(4) 0.0343(15) Uani 1 1 d . . . . .
H4 H 0.6907 0.1122 0.5828 0.051 Uiso 1 1 calc R U . . .
HH H 0.5709 0.1233 0.5399 0.051 Uiso 1 1 calc R U . . .
HI H 0.6768 0.1709 0.5163 0.051 Uiso 1 1 calc R U . . .
C01O C 0.3471(5) 0.3228(4) -0.2259(3) 0.0268(13) Uani 1 1 d . . . . .
H01S H 0.3658 0.3803 -0.2403 0.040 Uiso 1 1 calc R U . . .
H01T H 0.2955 0.2908 -0.2643 0.040 Uiso 1 1 calc R U . . .
H01U H 0.4140 0.2918 -0.2164 0.040 Uiso 1 1 calc R U . . .
C01Q C 0.8688(6) 0.3424(4) 0.5771(3) 0.0320(15) Uani 1 1 d . . . . .
H5 H 0.9065 0.3056 0.6114 0.048 Uiso 1 1 calc R U . . .
HJ H 0.7994 0.3126 0.5535 0.048 Uiso 1 1 calc R U . . .
HK H 0.8538 0.3963 0.6023 0.048 Uiso 1 1 calc R U . . .
C01R C 1.0047(5) 0.4259(4) 0.3372(3) 0.0241(13) Uani 1 1 d . . . . .
H6 H 0.9398 0.3992 0.3055 0.036 Uiso 1 1 calc R U . . .
HL H 1.0713 0.4075 0.3199 0.036 Uiso 1 1 calc R U . . .
HM H 1.0039 0.4887 0.3377 0.036 Uiso 1 1 calc R U . . .
C01T C 0.9467(5) 0.3032(4) 0.1052(4) 0.0294(14) Uani 1 1 d . . . . .
H01V H 0.9507 0.3301 0.1538 0.044 Uiso 1 1 calc R U . . .
H01W H 0.9397 0.3476 0.0709 0.044 Uiso 1 1 calc R U . . .
H01X H 1.0138 0.2736 0.1015 0.044 Uiso 1 1 calc R U . . .
C01U C 0.8885(6) -0.0636(6) 0.1292(4) 0.050(2) Uani 1 1 d . . . . .
H7 H 0.8637 -0.0051 0.1278 0.075 Uiso 1 1 calc R U . . .
HN H 0.8424 -0.0980 0.1561 0.075 Uiso 1 1 calc R U . . .
HO H 0.8828 -0.0900 0.0803 0.075 Uiso 1 1 calc R U . . .
C01V C 0.0970(5) 0.4250(4) -0.0394(3) 0.0253(13) Uani 1 1 d . . . . .
H01Y H 0.1051 0.4861 -0.0481 0.038 Uiso 1 1 calc R U . . .
HP H 0.1089 0.4187 0.0122 0.038 Uiso 1 1 calc R U . . .
HQ H 0.0229 0.4014 -0.0601 0.038 Uiso 1 1 calc R U . . .
C01W C 0.2169(6) 0.2579(4) 0.0204(3) 0.0327(16) Uani 1 1 d . . . . .
H01Z H 0.2104 0.3021 0.0585 0.049 Uiso 1 1 calc R U . . .
HR H 0.2789 0.2235 0.0358 0.049 Uiso 1 1 calc R U . . .
HS H 0.1490 0.2204 0.0102 0.049 Uiso 1 1 calc R U . . .
C021 C 0.5247(5) 0.5333(5) 0.3802(3) 0.0331(16) Uani 1 1 d . . . . .
H02A H 0.5847 0.4946 0.3849 0.050 Uiso 1 1 calc R U . . .
H02B H 0.5024 0.5458 0.4271 0.050 Uiso 1 1 calc R U . . .
H02C H 0.5497 0.5871 0.3619 0.050 Uiso 1 1 calc R U . . .
C023 C 0.8269(5) 0.2085(4) 0.2236(3) 0.0281(14) Uani 1 1 d . . . . .
H02D H 0.7614 0.2071 0.2472 0.042 Uiso 1 1 calc R U . . .
H02E H 0.8694 0.2638 0.2367 0.042 Uiso 1 1 calc R U . . .
H02F H 0.8722 0.1616 0.2388 0.042 Uiso 1 1 calc R U . . .
C024 C 0.3437(6) 0.6326(4) 0.2816(4) 0.0317(15) Uani 1 1 d . . . . .
H02G H 0.4192 0.6585 0.2874 0.048 Uiso 1 1 calc R U . . .
H02H H 0.3069 0.6562 0.3203 0.048 Uiso 1 1 calc R U . . .
H02I H 0.3037 0.6458 0.2354 0.048 Uiso 1 1 calc R U . . .
C025 C 0.6240(5) 0.0798(4) 0.1390(3) 0.0285(14) Uani 1 1 d . . . . .
H02J H 0.6540 0.0233 0.1437 0.043 Uiso 1 1 calc R U . . .
H02K H 0.5517 0.0729 0.1091 0.043 Uiso 1 1 calc R U . . .
H02L H 0.6168 0.1056 0.1865 0.043 Uiso 1 1 calc R U . . .
C029 C 0.6606(6) -0.2007(4) 0.4296(4) 0.0354(16) Uani 1 1 d . . . . .
H02P H 0.7016 -0.2189 0.3914 0.053 Uiso 1 1 calc R U . . .
H02Q H 0.5840 -0.2238 0.4175 0.053 Uiso 1 1 calc R U . . .
H02R H 0.6937 -0.2224 0.4746 0.053 Uiso 1 1 calc R U . . .
C02C C 0.6579(5) 0.1225(4) 0.3655(4) 0.0336(15) Uani 1 1 d . . . . .
H02S H 0.6972 0.1138 0.3247 0.050 Uiso 1 1 calc R U . . .
H02T H 0.6915 0.1731 0.3960 0.050 Uiso 1 1 calc R U . . .
H02U H 0.5807 0.1313 0.3482 0.050 Uiso 1 1 calc R U . . .
C02E C 0.8292(6) 0.2221(5) -0.0528(3) 0.0363(16) Uani 1 1 d . . . . .
H02M H 0.7650 0.2161 -0.0905 0.054 Uiso 1 1 calc R U . . .
H02N H 0.8825 0.1812 -0.0641 0.054 Uiso 1 1 calc R U . . .
H02O H 0.8632 0.2809 -0.0496 0.054 Uiso 1 1 calc R U . . .
C1 C 1.0696(7) 0.0901(4) 0.1211(3) 0.0367(16) Uani 1 1 d . . . . .
H1A H 1.0900 0.0798 0.0734 0.055 Uiso 1 1 calc R U . . .
H1B H 1.1147 0.1396 0.1467 0.055 Uiso 1 1 calc R U . . .
H1C H 0.9918 0.1020 0.1165 0.055 Uiso 1 1 calc R U . . .
C2 C 0.6718(6) -0.0756(5) 0.3001(3) 0.0377(17) Uani 1 1 d . . . . .
H2A H 0.5967 -0.0933 0.2769 0.057 Uiso 1 1 calc R U . . .
H2B H 0.7177 -0.1246 0.2980 0.057 Uiso 1 1 calc R U . . .
H2C H 0.7018 -0.0287 0.2753 0.057 Uiso 1 1 calc R U . . .
C3 C 1.3048(6) 0.0408(5) 0.2080(4) 0.0422(19) Uani 1 1 d . . . . .
H3A H 1.3531 0.0267 0.2510 0.063 Uiso 1 1 calc R U . . .
H3B H 1.2920 0.1022 0.2118 0.063 Uiso 1 1 calc R U . . .
H3C H 1.3395 0.0275 0.1658 0.063 Uiso 1 1 calc R U . . .
C4 C 1.2690(8) -0.1493(6) 0.2635(4) 0.054(2) Uani 1 1 d . . . . .
H4A H 1.2380 -0.1896 0.2940 0.081 Uiso 1 1 calc R U . . .
H4B H 1.3257 -0.1101 0.2928 0.081 Uiso 1 1 calc R U . . .
H4C H 1.3018 -0.1817 0.2269 0.081 Uiso 1 1 calc R U . . .
C5 C 1.0092(9) -0.2163(5) 0.2151(4) 0.063(3) Uani 1 1 d . . . . .
H5A H 1.0191 -0.2567 0.1751 0.095 Uiso 1 1 calc R U . . .
H5B H 0.9305 -0.2121 0.2163 0.095 Uiso 1 1 calc R U . . .
H5C H 1.0442 -0.2369 0.2601 0.095 Uiso 1 1 calc R U . . .

loop_
_atom_site_aniso_label
_atom_site_aniso_U_11
_atom_site_aniso_U_22
_atom_site_aniso_U_33
_atom_site_aniso_U_23
_atom_site_aniso_U_13
_atom_site_aniso_U_12
U01 0.01207(9) 0.00999(10) 0.01192(8) 0.00039(7) 0.00194(7) 0.00065(7)
U02 0.01371(9) 0.01007(10) 0.01344(9) 0.00023(7) 0.00392(7) 0.00103(7)
Ir03 0.01045(9) 0.01011(10) 0.01330(9) -0.00128(7) 0.00109(7) -0.00094(7)
Ir04 0.01210(10) 0.01215(10) 0.01530(9) -0.00031(7) 0.00391(7) 0.00074(8)
Ir05 0.01302(10) 0.01048(10) 0.01193(9) -0.00028(7) 0.00211(7) 0.00163(7)
Ir06 0.01324(10) 0.01374(11) 0.01422(9) 0.00077(7) 0.00413(7) 0.00158(8)
Ir07 0.01935(10) 0.01224(11) 0.01327(9) -0.00144(7) 0.00382(8) 0.00073(8)
Ir08 0.01673(10) 0.00982(10) 0.01471(9) 0.00016(7) 0.00359(8) 0.00133(8)
C009 0.009(2) 0.028(3) 0.021(3) 0.000(2) 0.002(2) 0.004(2)
C00A 0.009(2) 0.029(3) 0.020(3) 0.003(2) 0.001(2) -0.003(2)
C00B 0.015(3) 0.019(3) 0.019(2) 0.004(2) 0.011(2) 0.007(2)
C00C 0.022(3) 0.015(3) 0.019(3) -0.004(2) 0.002(2) 0.008(2)
C00D 0.021(3) 0.024(3) 0.020(3) 0.004(2) 0.012(2) 0.003(2)
C00E 0.018(3) 0.019(3) 0.020(3) 0.001(2) 0.011(2) 0.002(2)
C00F 0.024(3) 0.009(3) 0.019(3) -0.002(2) 0.006(2) 0.001(2)
C00G 0.020(3) 0.012(3) 0.030(3) -0.006(2) 0.002(2) 0.002(2)
C00H 0.016(2) 0.010(3) 0.016(2) 0.000(2) -0.001(2) 0.009(2)
C00J 0.019(3) 0.011(3) 0.026(3) 0.002(2) -0.002(2) 0.000(2)
C00K 0.012(3) 0.019(3) 0.025(3) -0.002(2) 0.001(2) -0.008(2)
C00L 0.026(3) 0.021(3) 0.015(2) -0.003(2) 0.007(2) 0.004(2)
C00M 0.019(3) 0.013(3) 0.016(2) -0.005(2) -0.006(2) -0.002(2)
C00N 0.012(2) 0.015(3) 0.027(3) -0.005(2) -0.004(2) 0.000(2)
C00O 0.017(3) 0.016(3) 0.020(3) -0.005(2) -0.006(2) -0.002(2)
C00P 0.021(3) 0.011(3) 0.017(2) 0.002(2) 0.002(2) 0.003(2)
C00Q 0.017(3) 0.015(3) 0.023(3) 0.003(2) 0.000(2) -0.009(2)
C00R 0.025(3) 0.031(4) 0.017(3) -0.008(2) 0.003(2) 0.001(3)
C00S 0.017(3) 0.031(3) 0.017(2) 0.007(2) 0.007(2) 0.008(2)
C00T 0.012(2) 0.019(3) 0.027(3) 0.004(2) -0.003(2) -0.001(2)
C00U 0.019(3) 0.033(4) 0.016(3) -0.002(2) 0.005(2) -0.001(2)
C00V 0.014(3) 0.014(3) 0.030(3) -0.001(2) 0.005(2) 0.009(2)
C00W 0.028(3) 0.016(3) 0.025(3) 0.000(2) 0.013(2) 0.005(2)
C00X 0.055(4) 0.013(3) 0.023(3) -0.005(2) 0.015(3) 0.002(3)
C00Y 0.026(3) 0.023(3) 0.017(3) -0.007(2) 0.011(2) 0.004(2)
C00Z 0.025(3) 0.012(3) 0.018(3) -0.003(2) 0.005(2) 0.000(2)
C010 0.017(3) 0.026(3) 0.019(3) 0.001(2) 0.000(2) 0.003(2)
C012 0.022(3) 0.020(3) 0.038(3) -0.004(3) -0.001(3) 0.005(2)
C016 0.048(4) 0.031(4) 0.012(3) -0.006(2) 0.001(3) 0.015(3)
C017 0.028(3) 0.020(3) 0.025(3) 0.001(2) -0.003(2) 0.007(2)
C018 0.028(3) 0.045(4) 0.035(3) 0.021(3) 0.011(3) 0.018(3)
C019 0.016(3) 0.016(3) 0.024(3) 0.005(2) 0.000(2) -0.002(2)
C01B 0.029(3) 0.018(3) 0.023(3) 0.002(2) 0.010(2) 0.005(2)
C01E 0.018(3) 0.068(5) 0.028(3) 0.019(3) 0.003(3) -0.009(3)
C01F 0.039(4) 0.024(3) 0.020(3) -0.003(2) -0.003(3) 0.010(3)
C01G 0.026(3) 0.024(3) 0.042(4) 0.000(3) 0.010(3) 0.000(3)
C01H 0.021(3) 0.024(3) 0.030(3) 0.002(2) 0.007(2) -0.003(2)
C01I 0.019(3) 0.040(4) 0.033(3) 0.016(3) 0.007(3) 0.009(3)
C01J 0.043(4) 0.018(3) 0.028(3) -0.013(3) -0.007(3) 0.005(3)
C01L 0.020(3) 0.029(4) 0.044(4) -0.007(3) -0.006(3) 0.004(3)
C01M 0.024(3) 0.036(4) 0.041(4) -0.017(3) 0.004(3) 0.009(3)
C01O 0.033(3) 0.027(3) 0.020(3) -0.008(2) 0.005(2) 0.004(3)
C01Q 0.041(4) 0.024(3) 0.037(3) 0.003(3) 0.024(3) 0.003(3)
C01R 0.036(3) 0.015(3) 0.021(3) 0.003(2) 0.001(2) 0.007(2)
C01T 0.016(3) 0.025(3) 0.050(4) 0.006(3) 0.008(3) 0.008(2)
C01U 0.028(4) 0.080(6) 0.036(4) -0.028(4) 0.004(3) -0.007(4)
C01V 0.014(3) 0.028(3) 0.033(3) -0.001(3) 0.004(2) 0.001(2)
C01W 0.036(4) 0.026(4) 0.035(3) 0.010(3) 0.006(3) -0.013(3)
C021 0.027(3) 0.046(4) 0.024(3) -0.007(3) 0.004(3) -0.002(3)
C023 0.031(3) 0.033(4) 0.018(3) 0.000(2) -0.003(2) 0.000(3)
C024 0.036(4) 0.025(3) 0.037(3) -0.002(3) 0.015(3) 0.004(3)
C025 0.032(3) 0.013(3) 0.040(3) 0.011(3) 0.001(3) -0.003(3)
C029 0.031(3) 0.014(3) 0.057(4) -0.001(3) -0.003(3) -0.002(3)
C02C 0.027(3) 0.029(4) 0.046(4) 0.016(3) 0.001(3) 0.006(3)
C02E 0.044(4) 0.040(4) 0.030(3) 0.007(3) 0.019(3) 0.012(3)
C1 0.063(5) 0.027(4) 0.023(3) 0.003(3) 0.012(3) 0.014(3)
C2 0.039(4) 0.048(5) 0.022(3) -0.007(3) -0.001(3) -0.002(3)
C3 0.031(4) 0.056(5) 0.038(4) -0.017(3) 0.015(3) -0.007(3)
C4 0.085(6) 0.052(5) 0.025(3) -0.007(3) 0.001(4) 0.042(5)
C5 0.125(8) 0.030(4) 0.038(4) -0.012(3) 0.039(5) -0.028(5)

loop_
_atom_type_symbol
_atom_type_description
_atom_type_scat_dispersion_real
_atom_type_scat_dispersion_imag
_atom_type_scat_source
C C 0.0033 0.0016 'International Tables Vol C Tables 4.2.6.8 and 6.1.1.4'
H H 0.0000 0.0000 'International Tables Vol C Tables 4.2.6.8 and 6.1.1.4'
Ir Ir -1.4442 7.9887 'International Tables Vol C Tables 4.2.6.8 and 6.1.1.4'
U U -9.6767 9.6646 'International Tables Vol C Tables 4.2.6.8 and 6.1.1.4'

loop_
_geom_angle_atom_site_label_1
_geom_angle_atom_site_label_2
_geom_angle_atom_site_label_3
_geom_angle
_geom_angle_site_symmetry_1
_geom_angle_site_symmetry_3
_geom_angle_publ_flag
Ir03 U01 U01 48.152(5) 2_665 2_665 ?
Ir03 U01 U01 47.547(6) . 2_665 ?
Ir03 U01 Ir03 95.699(7) 2_665 . ?
Ir03 U01 Ir05 113.651(8) 2_665 . ?
Ir03 U01 Ir05 110.617(8) . . ?
Ir03 U01 Ir06 109.342(8) 2_665 . ?
Ir03 U01 Ir06 112.809(8) . . ?
Ir05 U01 U01 124.128(9) . 2_665 ?
Ir05 U01 Ir06 113.473(8) . . ?
Ir06 U01 U01 122.399(10) . 2_665 ?
Ir04 U02 U02 48.268(6) 2_756 2_756 ?
Ir04 U02 U02 47.985(6) . 2_756 ?
Ir04 U02 Ir04 96.253(8) 2_756 . ?
Ir04 U02 Ir07 113.644(8) . . ?
Ir04 U02 Ir07 107.994(9) 2_756 . ?
Ir04 U02 Ir08 107.135(8) . . ?
Ir04 U02 Ir08 108.059(8) 2_756 . ?
Ir07 U02 U02 122.140(9) . 2_756 ?
Ir08 U02 U02 116.927(9) . 2_756 ?
Ir08 U02 Ir07 120.846(8) . . ?
U01 Ir03 U01 84.302(7) 2_665 . ?
C00K Ir03 U01 127.58(15) . 2_665 ?
C00K Ir03 U01 130.79(14) . . ?
C00K Ir03 C00M 61.2(2) . . ?
C00K Ir03 C00N 61.2(2) . . ?
C00K Ir03 C00O 36.70(19) . . ?
C00K Ir03 C00Q 36.9(2) . . ?
C00M Ir03 U01 145.05(15) . . ?
C00M Ir03 U01 114.85(13) . 2_665 ?
C00M Ir03 C00N 37.15(19) . . ?
C00M Ir03 C00O 36.4(2) . . ?
C00M Ir03 C00Q 61.09(19) . . ?
C00N Ir03 U01 113.27(14) . . ?
C00N Ir03 U01 148.14(14) . 2_665 ?
C00N Ir03 C00O 61.2(2) . . ?
C00N Ir03 C00Q 36.1(2) . . ?
C00O Ir03 U01 167.26(14) . . ?
C00O Ir03 U01 106.21(14) . 2_665 ?
C00O Ir03 C00Q 61.09(19) . . ?
C00Q Ir03 U01 107.30(13) . . ?
C00Q Ir03 U01 164.52(15) . 2_665 ?
U02 Ir04 U02 83.746(7) 2_756 . ?
C009 Ir04 U02 122.30(13) . 2_756 ?
C009 Ir04 U02 133.02(15) . . ?
C009 Ir04 C00A 36.6(2) . . ?
C009 Ir04 C00T 60.4(2) . . ?
C009 Ir04 C010 61.0(2) . . ?
C009 Ir04 C019 36.77(19) . . ?
C00A Ir04 U02 169.37(16) . . ?
C00A Ir04 U02 101.24(13) . 2_756 ?
C00T Ir04 U02 112.10(14) . 2_756 ?
C00T Ir04 U02 150.31(14) . . ?
C00T Ir04 C00A 35.6(2) . . ?
C00T Ir04 C019 60.60(19) . . ?
C010 Ir04 U02 146.67(15) . 2_756 ?
C010 Ir04 U02 119.25(14) . . ?
C010 Ir04 C00A 60.74(19) . . ?
C010 Ir04 C00T 36.83(19) . . ?
C010 Ir04 C019 36.3(2) . . ?
C019 Ir04 U02 159.03(14) . 2_756 ?
C019 Ir04 U02 112.20(13) . . ?
C019 Ir04 C00A 60.84(19) . . ?
C00C Ir05 U01 149.39(14) . . ?
C00C Ir05 C00H 62.81(19) . . ?
C00C Ir05 C00J 37.4(2) . . ?
C00C Ir05 C01B 37.9(2) . . ?
C00H Ir05 U01 144.79(13) . . ?
C00H Ir05 C01B 62.9(2) . . ?
C00J Ir05 U01 147.78(15) . . ?
C00J Ir05 C00H 37.81(18) . . ?
C00J Ir05 C01B 63.0(2) . . ?
C00V Ir05 U01 144.25(14) . . ?
C00V Ir05 C00C 63.0(2) . . ?
C00V Ir05 C00H 37.88(19) . . ?
C00V Ir05 C00J 63.2(2) . . ?
C00V Ir05 C01B 37.4(2) . . ?
C01B Ir05 U01 146.99(14) . . ?
C00B Ir06 U01 141.84(13) . . ?
C00B Ir06 C00D 38.0(2) . . ?
C00B Ir06 C00E 38.1(2) . . ?
C00B Ir06 C00S 63.2(2) . . ?
C00B Ir06 C00U 62.8(2) . . ?
C00D Ir06 U01 145.85(14) . . ?
C00D Ir06 C00E 63.1(2) . . ?
C00D Ir06 C00S 62.5(2) . . ?
C00D Ir06 C00U 36.8(2) . . ?
C00E Ir06 U01 144.40(14) . . ?
C00E Ir06 C00S 37.7(2) . . ?
C00E Ir06 C00U 62.7(2) . . ?
C00S Ir06 U01 149.99(16) . . ?
C00S Ir06 C00U 37.4(2) . . ?
C00U Ir06 U01 151.02(14) . . ?
C00L Ir07 U02 149.27(16) . . ?
C00R Ir07 U02 147.99(16) . . ?
C00R Ir07 C00L 37.0(2) . . ?
C00R Ir07 C00Y 62.5(2) . . ?
C00X Ir07 U02 145.46(15) . . ?
C00X Ir07 C00L 62.3(2) . . ?
C00X Ir07 C00R 37.7(2) . . ?
C00X Ir07 C00Y 62.4(2) . . ?
C00X Ir07 C016 37.5(2) . . ?
C00Y Ir07 U02 147.09(14) . . ?
C00Y Ir07 C00L 37.5(2) . . ?
C016 Ir07 U02 144.83(15) . . ?
C016 Ir07 C00L 62.4(2) . . ?
C016 Ir07 C00R 62.8(2) . . ?
C016 Ir07 C00Y 37.2(2) . . ?
C00F Ir08 U02 143.57(14) . . ?
C00F Ir08 C00G 63.2(2) . . ?
C00F Ir08 C00P 37.59(18) . . ?
C00F Ir08 C00Z 62.88(19) . . ?
C00G Ir08 U02 146.33(13) . . ?
C00G Ir08 C00Z 37.5(2) . . ?
C00P Ir08 U02 149.35(15) . . ?
C00P Ir08 C00G 63.0(2) . . ?
C00P Ir08 C00Z 37.60(19) . . ?
C00W Ir08 U02 141.84(14) . . ?
C00W Ir08 C00F 37.9(2) . . ?
C00W Ir08 C00G 37.8(2) . . ?
C00W Ir08 C00P 63.1(2) . . ?
C00W Ir08 C00Z 63.0(2) . . ?
C00Z Ir08 U02 151.43(13) . . ?
C00A C009 Ir04 73.9(3) . . ?
C00A C009 C01M 126.5(5) . . ?
C019 C009 Ir04 72.8(3) . . ?
C019 C009 C00A 108.6(5) . . ?
C019 C009 C01M 124.6(6) . . ?
C01M C009 Ir04 124.5(4) . . ?
C009 C00A Ir04 69.6(3) . . ?
C009 C00A C01E 125.0(6) . . ?
C00T C00A Ir04 71.2(3) . . ?
C00T C00A C009 107.1(5) . . ?
C00T C00A C01E 127.8(6) . . ?
C01E C00A Ir04 127.5(4) . . ?
C00D C00B Ir06 71.1(3) . . ?
C00D C00B C00E 107.0(5) . . ?
C00D C00B C01I 125.6(5) . . ?
C00E C00B Ir06 71.3(3) . . ?
C00E C00B C01I 127.4(5) . . ?
C01I C00B Ir06 124.1(4) . . ?
C00J C00C Ir05 71.5(3) . . ?
C00J C00C C01B 108.5(5) . . ?
C00J C00C C01J 125.3(5) . . ?
C01B C00C Ir05 71.4(3) . . ?
C01B C00C C01J 125.6(5) . . ?
C01J C00C Ir05 129.6(4) . . ?
C00B C00D Ir06 70.9(3) . . ?
C00B C00D C024 124.6(5) . . ?
C00U C00D Ir06 72.6(3) . . ?
C00U C00D C00B 109.0(5) . . ?
C00U C00D C024 126.2(5) . . ?
C024 C00D Ir06 126.8(4) . . ?
C00B C00E Ir06 70.6(3) . . ?
C00B C00E C01G 127.1(5) . . ?
C00S C00E Ir06 71.6(3) . . ?
C00S C00E C00B 107.7(5) . . ?
C00S C00E C01G 125.1(5) . . ?
C01G C00E Ir06 126.2(4) . . ?
C00P C00F Ir08 71.3(3) . . ?
C00P C00F C00W 108.0(5) . . ?
C00P C00F C01F 126.0(5) . . ?
C00W C00F Ir08 71.0(3) . . ?
C00W C00F C01F 125.9(5) . . ?
C01F C00F Ir08 125.9(4) . . ?
C00W C00G Ir08 70.8(3) . . ?
C00W C00G C01L 125.9(5) . . ?
C00Z C00G Ir08 71.4(3) . . ?
C00Z C00G C00W 107.9(5) . . ?
C00Z C00G C01L 126.1(5) . . ?
C01L C00G Ir08 126.4(4) . . ?
C00J C00H Ir05 71.0(3) . . ?
C00J C00H C023 125.8(5) . . ?
C00V C00H Ir05 70.6(3) . . ?
C00V C00H C00J 107.6(4) . . ?
C00V C00H C023 126.5(5) . . ?
C023 C00H Ir05 127.6(4) . . ?
C00C C00J Ir05 71.1(3) . . ?
C00C C00J C00H 107.9(4) . . ?
C00C C00J C025 126.2(5) . . ?
C00H C00J Ir05 71.2(3) . . ?
C00H C00J C025 125.8(5) . . ?
C025 C00J Ir05 125.5(4) . . ?
C00O C00K Ir03 73.2(3) . . ?
C00O C00K C00Q 108.6(5) . . ?
C00O C00K C01V 125.0(5) . . ?
C00Q C00K Ir03 73.3(3) . . ?
C00Q C00K C01V 126.2(5) . . ?
C01V C00K Ir03 123.9(4) . . ?
C00R C00L Ir07 71.3(3) . . ?
C00R C00L C00Y 108.4(5) . . ?
C00R C00L C1 125.3(6) . . ?
C00Y C00L Ir07 71.1(3) . . ?
C00Y C00L C1 126.1(5) . . ?
C1 C00L Ir07 127.9(4) . . ?
C00N C00M Ir03 71.8(3) . . ?
C00N C00M C01O 126.2(5) . . ?
C00O C00M Ir03 72.8(3) . . ?
C00O C00M C00N 108.2(5) . . ?
C00O C00M C01O 125.4(5) . . ?
C01O C00M Ir03 125.0(4) . . ?
C00M C00N Ir03 71.1(3) . . ?
C00M C00N C012 124.5(5) . . ?
C00Q C00N Ir03 72.8(3) . . ?
C00Q C00N C00M 108.2(5) . . ?
C00Q C00N C012 127.2(5) . . ?
C012 C00N Ir03 123.9(4) . . ?
C00K C00O Ir03 70.1(3) . . ?
C00K C00O C017 126.1(6) . . ?
C00M C00O Ir03 70.8(3) . . ?
C00M C00O C00K 107.5(5) . . ?
C00M C00O C017 126.3(5) . . ?
C017 C00O Ir03 127.5(4) . . ?
C00F C00P Ir08 71.1(3) . . ?
C00F C00P C00Z 108.2(5) . . ?
C00F C00P C01H 125.5(5) . . ?
C00Z C00P Ir08 71.5(3) . . ?
C00Z C00P C01H 126.1(5) . . ?
C01H C00P Ir08 127.5(4) . . ?
C00K C00Q Ir03 69.8(3) . . ?
C00K C00Q C01W 125.4(6) . . ?
C00N C00Q Ir03 71.1(3) . . ?
C00N C00Q C00K 107.4(5) . . ?
C00N C00Q C01W 127.1(6) . . ?
C01W C00Q Ir03 126.2(4) . . ?
C00L C00R Ir07 71.7(3) . . ?
C00L C00R C00X 107.6(5) . . ?
C00L C00R C01U 125.1(6) . . ?
C00X C00R Ir07 70.6(3) . . ?
C00X C00R C01U 127.2(6) . . ?
C01U C00R Ir07 125.8(4) . . ?
C00E C00S Ir06 70.8(3) . . ?
C00E C00S C018 125.3(6) . . ?
C00U C00S Ir06 71.6(3) . . ?
C00U C00S C00E 107.9(5) . . ?
C00U C00S C018 126.5(5) . . ?
C018 C00S Ir06 127.8(4) . . ?
C00A C00T Ir04 73.2(3) . . ?
C00A C00T C010 108.9(5) . . ?
C00A C00T C029 125.9(5) . . ?
C010 C00T Ir04 70.9(3) . . ?
C010 C00T C029 125.0(5) . . ?
C029 C00T Ir04 125.1(4) . . ?
C00D C00U Ir06 70.5(3) . . ?
C00D C00U C00S 108.4(5) . . ?
C00D C00U C021 125.2(6) . . ?
C00S C00U Ir06 71.0(3) . . ?
C00S C00U C021 126.1(6) . . ?
C021 C00U Ir06 128.4(4) . . ?
C00H C00V Ir05 71.5(3) . . ?
C00H C00V C01T 125.0(5) . . ?
C01B C00V Ir05 71.8(3) . . ?
C01B C00V C00H 108.4(4) . . ?
C01B C00V C01T 126.6(5) . . ?
C01T C00V Ir05 124.2(4) . . ?
C00F C00W Ir08 71.1(3) . . ?
C00F C00W C01Q 125.2(5) . . ?
C00G C00W Ir08 71.4(3) . . ?
C00G C00W C00F 107.7(5) . . ?
C00G C00W C01Q 127.0(5) . . ?
C01Q C00W Ir08 125.4(4) . . ?
C00R C00X Ir07 71.7(3) . . ?
C00R C00X C5 125.3(7) . . ?
C016 C00X Ir07 71.3(3) . . ?
C016 C00X C00R 108.0(5) . . ?
C016 C00X C5 126.4(7) . . ?
C5 C00X Ir07 127.3(4) . . ?
C00L C00Y Ir07 71.4(3) . . ?
C00L C00Y C3 126.0(6) . . ?
C016 C00Y Ir07 70.8(3) . . ?
C016 C00Y C00L 107.8(5) . . ?
C016 C00Y C3 126.2(6) . . ?
C3 C00Y Ir07 126.2(4) . . ?
C00G C00Z Ir08 71.0(3) . . ?
C00G C00Z C00P 108.1(5) . . ?
C00G C00Z C01R 126.3(5) . . ?
C00P C00Z Ir08 70.9(3) . . ?
C00P C00Z C01R 125.3(5) . . ?
C01R C00Z Ir08 128.0(4) . . ?
C00T C010 Ir04 72.3(3) . . ?
C00T C010 C2 124.8(6) . . ?
C019 C010 Ir04 72.6(3) . . ?
C019 C010 C00T 107.8(5) . . ?
C019 C010 C2 127.1(5) . . ?
C2 C010 Ir04 125.2(4) . . ?
C00N C012 H01A 109.5 . . ?
C00N C012 H01B 109.5 . . ?
C00N C012 H01C 109.5 . . ?
H01A C012 H01B 109.5 . . ?
H01A C012 H01C 109.5 . . ?
H01B C012 H01C 109.5 . . ?
C00X C016 Ir07 71.2(4) . . ?
C00X C016 C4 126.5(7) . . ?
C00Y C016 Ir07 72.0(4) . . ?
C00Y C016 C00X 108.2(6) . . ?
C00Y C016 C4 124.9(7) . . ?
C4 C016 Ir07 128.0(4) . . ?
C00O C017 H01D 109.5 . . ?
C00O C017 H01E 109.5 . . ?
C00O C017 H01F 109.5 . . ?
H01D C017 H01E 109.5 . . ?
H01D C017 H01F 109.5 . . ?
H01E C017 H01F 109.5 . . ?
C00S C018 H01G 109.5 . . ?
C00S C018 H01H 109.5 . . ?
C00S C018 H01I 109.5 . . ?
H01G C018 H01H 109.5 . . ?
H01G C018 H01I 109.5 . . ?
H01H C018 H01I 109.5 . . ?
C009 C019 Ir04 70.4(3) . . ?
C009 C019 C02C 127.0(6) . . ?
C010 C019 Ir04 71.1(3) . . ?
C010 C019 C009 107.3(5) . . ?
C010 C019 C02C 125.6(5) . . ?
C02C C019 Ir04 125.9(4) . . ?
C00C C01B Ir05 70.7(3) . . ?
C00C C01B C02E 125.8(5) . . ?
C00V C01B Ir05 70.7(3) . . ?
C00V C01B C00C 107.6(5) . . ?
C00V C01B C02E 126.5(5) . . ?
C02E C01B Ir05 127.4(5) . . ?
C00A C01E H01 109.5 . . ?
C00A C01E H 109.5 . . ?
C00A C01E HA 109.5 . . ?
H01 C01E H 109.5 . . ?
H01 C01E HA 109.5 . . ?
H C01E HA 109.5 . . ?
C00F C01F H1 109.5 . . ?
C00F C01F HB 109.5 . . ?
C00F C01F HC 109.5 . . ?
H1 C01F HB 109.5 . . ?
H1 C01F HC 109.5 . . ?
HB C01F HC 109.5 . . ?
C00E C01G H01J 109.5 . . ?
C00E C01G H01K 109.5 . . ?
C00E C01G H01L 109.5 . . ?
H01J C01G H01K 109.5 . . ?
H01J C01G H01L 109.5 . . ?
H01K C01G H01L 109.5 . . ?
C00P C01H H2 109.5 . . ?
C00P C01H HD 109.5 . . ?
C00P C01H HE 109.5 . . ?
H2 C01H HD 109.5 . . ?
H2 C01H HE 109.5 . . ?
HD C01H HE 109.5 . . ?
C00B C01I H01M 109.5 . . ?
C00B C01I H01N 109.5 . . ?
C00B C01I H01O 109.5 . . ?
H01M C01I H01N 109.5 . . ?
H01M C01I H01O 109.5 . . ?
H01N C01I H01O 109.5 . . ?
C00C C01J H01P 109.5 . . ?
C00C C01J H01Q 109.5 . . ?
C00C C01J H01R 109.5 . . ?
H01P C01J H01Q 109.5 . . ?
H01P C01J H01R 109.5 . . ?
H01Q C01J H01R 109.5 . . ?
C00G C01L H3 109.5 . . ?
C00G C01L HF 109.5 . . ?
C00G C01L HG 109.5 . . ?
H3 C01L HF 109.5 . . ?
H3 C01L HG 109.5 . . ?
HF C01L HG 109.5 . . ?
C009 C01M H4 109.5 . . ?
C009 C01M HH 109.5 . . ?
C009 C01M HI 109.5 . . ?
H4 C01M HH 109.5 . . ?
H4 C01M HI 109.5 . . ?
HH C01M HI 109.5 . . ?
C00M C01O H01S 109.5 . . ?
C00M C01O H01T 109.5 . . ?
C00M C01O H01U 109.5 . . ?
H01S C01O H01T 109.5 . . ?
H01S C01O H01U 109.5 . . ?
H01T C01O H01U 109.5 . . ?
C00W C01Q H5 109.5 . . ?
C00W C01Q HJ 109.5 . . ?
C00W C01Q HK 109.5 . . ?
H5 C01Q HJ 109.5 . . ?
H5 C01Q HK 109.5 . . ?
HJ C01Q HK 109.5 . . ?
C00Z C01R H6 109.5 . . ?
C00Z C01R HL 109.5 . . ?
C00Z C01R HM 109.5 . . ?
H6 C01R HL 109.5 . . ?
H6 C01R HM 109.5 . . ?
HL C01R HM 109.5 . . ?
C00V C01T H01V 109.5 . . ?
C00V C01T H01W 109.5 . . ?
C00V C01T H01X 109.5 . . ?
H01V C01T H01W 109.5 . . ?
H01V C01T H01X 109.5 . . ?
H01W C01T H01X 109.5 . . ?
C00R C01U H7 109.5 . . ?
C00R C01U HN 109.5 . . ?
C00R C01U HO 109.5 . . ?
H7 C01U HN 109.5 . . ?
H7 C01U HO 109.5 . . ?
HN C01U HO 109.5 . . ?
C00K C01V H01Y 109.5 . . ?
C00K C01V HP 109.5 . . ?
C00K C01V HQ 109.5 . . ?
H01Y C01V HP 109.5 . . ?
H01Y C01V HQ 109.5 . . ?
HP C01V HQ 109.5 . . ?
C00Q C01W H01Z 109.5 . . ?
C00Q C01W HR 109.5 . . ?
C00Q C01W HS 109.5 . . ?
H01Z C01W HR 109.5 . . ?
H01Z C01W HS 109.5 . . ?
HR C01W HS 109.5 . . ?
C00U C021 H02A 109.5 . . ?
C00U C021 H02B 109.5 . . ?
C00U C021 H02C 109.5 . . ?
H02A C021 H02B 109.5 . . ?
H02A C021 H02C 109.5 . . ?
H02B C021 H02C 109.5 . . ?
C00H C023 H02D 109.5 . . ?
C00H C023 H02E 109.5 . . ?
C00H C023 H02F 109.5 . . ?
H02D C023 H02E 109.5 . . ?
H02D C023 H02F 109.5 . . ?
H02E C023 H02F 109.5 . . ?
C00D C024 H02G 109.5 . . ?
C00D C024 H02H 109.5 . . ?
C00D C024 H02I 109.5 . . ?
H02G C024 H02H 109.5 . . ?
H02G C024 H02I 109.5 . . ?
H02H C024 H02I 109.5 . . ?
C00J C025 H02J 109.5 . . ?
C00J C025 H02K 109.5 . . ?
C00J C025 H02L 109.5 . . ?
H02J C025 H02K 109.5 . . ?
H02J C025 H02L 109.5 . . ?
H02K C025 H02L 109.5 . . ?
C00T C029 H02P 109.5 . . ?
C00T C029 H02Q 109.5 . . ?
C00T C029 H02R 109.5 . . ?
H02P C029 H02Q 109.5 . . ?
H02P C029 H02R 109.5 . . ?
H02Q C029 H02R 109.5 . . ?
C019 C02C H02S 109.5 . . ?
C019 C02C H02T 109.5 . . ?
C019 C02C H02U 109.5 . . ?
H02S C02C H02T 109.5 . . ?
H02S C02C H02U 109.5 . . ?
H02T C02C H02U 109.5 . . ?
C01B C02E H02M 109.5 . . ?
C01B C02E H02N 109.5 . . ?
C01B C02E H02O 109.5 . . ?
H02M C02E H02N 109.5 . . ?
H02M C02E H02O 109.5 . . ?
H02N C02E H02O 109.5 . . ?
C00L C1 H1A 109.5 . . ?
C00L C1 H1B 109.5 . . ?
C00L C1 H1C 109.5 . . ?
H1A C1 H1B 109.5 . . ?
H1A C1 H1C 109.5 . . ?
H1B C1 H1C 109.5 . . ?
C010 C2 H2A 109.5 . . ?
C010 C2 H2B 109.5 . . ?
C010 C2 H2C 109.5 . . ?
H2A C2 H2B 109.5 . . ?
H2A C2 H2C 109.5 . . ?
H2B C2 H2C 109.5 . . ?
C00Y C3 H3A 109.5 . . ?
C00Y C3 H3B 109.5 . . ?
C00Y C3 H3C 109.5 . . ?
H3A C3 H3B 109.5 . . ?
H3A C3 H3C 109.5 . . ?
H3B C3 H3C 109.5 . . ?
C016 C4 H4A 109.5 . . ?
C016 C4 H4B 109.5 . . ?
C016 C4 H4C 109.5 . . ?
H4A C4 H4B 109.5 . . ?
H4A C4 H4C 109.5 . . ?
H4B C4 H4C 109.5 . . ?
C00X C5 H5A 109.5 . . ?
C00X C5 H5B 109.5 . . ?
C00X C5 H5C 109.5 . . ?
H5A C5 H5B 109.5 . . ?
H5A C5 H5C 109.5 . . ?
H5B C5 H5C 109.5 . . ?

loop_
_geom_bond_atom_site_label_1
_geom_bond_atom_site_label_2
_geom_bond_distance
_geom_bond_site_symmetry_2
_geom_bond_publ_flag
U01 U01 3.7945(4) 2_665 ?
U01 Ir03 2.8135(3) 2_665 ?
U01 Ir03 2.8406(3) . ?
U01 Ir05 2.9653(3) . ?
U01 Ir06 2.9718(3) . ?
U02 U02 3.7819(4) 2_756 ?
U02 Ir04 2.8392(3) . ?
U02 Ir04 2.8266(3) 2_756 ?
U02 Ir07 2.9899(3) . ?
U02 Ir08 2.9728(3) . ?
Ir03 U01 2.8136(3) 2_665 ?
Ir03 C00K 2.252(5) . ?
Ir03 C00M 2.266(5) . ?
Ir03 C00N 2.276(5) . ?
Ir03 C00O 2.293(5) . ?
Ir03 C00Q 2.298(5) . ?
Ir04 U02 2.8267(3) 2_756 ?
Ir04 C009 2.256(6) . ?
Ir04 C00A 2.312(5) . ?
Ir04 C00T 2.287(5) . ?
Ir04 C010 2.267(5) . ?
Ir04 C019 2.287(6) . ?
Ir05 C00C 2.216(6) . ?
Ir05 C00H 2.223(5) . ?
Ir05 C00J 2.221(6) . ?
Ir05 C00V 2.211(5) . ?
Ir05 C01B 2.225(6) . ?
Ir06 C00B 2.208(5) . ?
Ir06 C00D 2.210(6) . ?
Ir06 C00E 2.218(5) . ?
Ir06 C00S 2.228(5) . ?
Ir06 C00U 2.237(5) . ?
Ir07 C00L 2.235(5) . ?
Ir07 C00R 2.230(5) . ?
Ir07 C00X 2.215(6) . ?
Ir07 C00Y 2.231(5) . ?
Ir07 C016 2.216(7) . ?
Ir08 C00F 2.218(5) . ?
Ir08 C00G 2.224(6) . ?
Ir08 C00P 2.221(5) . ?
Ir08 C00W 2.216(6) . ?
Ir08 C00Z 2.230(6) . ?
C009 C00A 1.434(8) . ?
C009 C019 1.433(7) . ?
C009 C01M 1.494(8) . ?
C00A C00T 1.407(8) . ?
C00A C01E 1.492(7) . ?
C00B C00D 1.439(8) . ?
C00B C00E 1.444(8) . ?
C00B C01I 1.503(8) . ?
C00C C00J 1.421(7) . ?
C00C C01B 1.441(8) . ?
C00C C01J 1.507(7) . ?
C00D C00U 1.406(9) . ?
C00D C024 1.503(9) . ?
C00E C00S 1.436(8) . ?
C00E C01G 1.496(8) . ?
C00F C00P 1.430(7) . ?
C00F C00W 1.441(8) . ?
C00F C01F 1.496(7) . ?
C00G C00W 1.439(8) . ?
C00G C00Z 1.433(8) . ?
C00G C01L 1.501(8) . ?
C00H C00J 1.440(7) . ?
C00H C00V 1.439(7) . ?
C00H C023 1.496(7) . ?
C00J C025 1.507(7) . ?
C00K C00O 1.431(8) . ?
C00K C00Q 1.442(8) . ?
C00K C01V 1.491(8) . ?
C00L C00R 1.416(8) . ?
C00L C00Y 1.435(8) . ?
C00L C1 1.504(9) . ?
C00M C00N 1.447(8) . ?
C00M C00O 1.423(8) . ?
C00M C01O 1.513(8) . ?
C00N C00Q 1.417(8) . ?
C00N C012 1.504(8) . ?
C00O C017 1.497(8) . ?
C00P C00Z 1.434(7) . ?
C00P C01H 1.506(7) . ?
C00Q C01W 1.501(7) . ?
C00R C00X 1.436(9) . ?
C00R C01U 1.490(9) . ?
C00S C00U 1.433(8) . ?
C00S C018 1.504(8) . ?
C00T C010 1.439(7) . ?
C00T C029 1.519(8) . ?
C00U C021 1.506(8) . ?
C00V C01B 1.424(8) . ?
C00V C01T 1.493(8) . ?
C00W C01Q 1.504(8) . ?
C00X C016 1.425(10) . ?
C00X C5 1.512(9) . ?
C00Y C016 1.419(9) . ?
C00Y C3 1.508(8) . ?
C00Z C01R 1.496(7) . ?
C010 C019 1.417(8) . ?
C010 C2 1.531(8) . ?
C012 H01A 0.9600 . ?
C012 H01B 0.9600 . ?
C012 H01C 0.9600 . ?
C016 C4 1.510(10) . ?
C017 H01D 0.9600 . ?
C017 H01E 0.9600 . ?
C017 H01F 0.9600 . ?
C018 H01G 0.9600 . ?
C018 H01H 0.9600 . ?
C018 H01I 0.9600 . ?
C019 C02C 1.494(8) . ?
C01B C02E 1.484(8) . ?
C01E H01 0.9600 . ?
C01E H 0.9600 . ?
C01E HA 0.9600 . ?
C01F H1 0.9600 . ?
C01F HB 0.9600 . ?
C01F HC 0.9600 . ?
C01G H01J 0.9600 . ?
C01G H01K 0.9600 . ?
C01G H01L 0.9600 . ?
C01H H2 0.9600 . ?
C01H HD 0.9600 . ?
C01H HE 0.9600 . ?
C01I H01M 0.9600 . ?
C01I H01N 0.9600 . ?
C01I H01O 0.9600 . ?
C01J H01P 0.9600 . ?
C01J H01Q 0.9600 . ?
C01J H01R 0.9600 . ?
C01L H3 0.9600 . ?
C01L HF 0.9600 . ?
C01L HG 0.9600 . ?
C01M H4 0.9600 . ?
C01M HH 0.9600 . ?
C01M HI 0.9600 . ?
C01O H01S 0.9600 . ?
C01O H01T 0.9600 . ?
C01O H01U 0.9600 . ?
C01Q H5 0.9600 . ?
C01Q HJ 0.9600 . ?
C01Q HK 0.9600 . ?
C01R H6 0.9600 . ?
C01R HL 0.9600 . ?
C01R HM 0.9600 . ?
C01T H01V 0.9600 . ?
C01T H01W 0.9600 . ?
C01T H01X 0.9600 . ?
C01U H7 0.9600 . ?
C01U HN 0.9600 . ?
C01U HO 0.9600 . ?
C01V H01Y 0.9600 . ?
C01V HP 0.9600 . ?
C01V HQ 0.9600 . ?
C01W H01Z 0.9600 . ?
C01W HR 0.9600 . ?
C01W HS 0.9600 . ?
C021 H02A 0.9600 . ?
C021 H02B 0.9600 . ?
C021 H02C 0.9600 . ?
C023 H02D 0.9600 . ?
C023 H02E 0.9600 . ?
C023 H02F 0.9600 . ?
C024 H02G 0.9600 . ?
C024 H02H 0.9600 . ?
C024 H02I 0.9600 . ?
C025 H02J 0.9600 . ?
C025 H02K 0.9600 . ?
C025 H02L 0.9600 . ?
C029 H02P 0.9600 . ?
C029 H02Q 0.9600 . ?
C029 H02R 0.9600 . ?
C02C H02S 0.9600 . ?
C02C H02T 0.9600 . ?
C02C H02U 0.9600 . ?
C02E H02M 0.9600 . ?
C02E H02N 0.9600 . ?
C02E H02O 0.9600 . ?
C1 H1A 0.9600 . ?
C1 H1B 0.9600 . ?
C1 H1C 0.9600 . ?
C2 H2A 0.9600 . ?
C2 H2B 0.9600 . ?
C2 H2C 0.9600 . ?
C3 H3A 0.9600 . ?
C3 H3B 0.9600 . ?
C3 H3C 0.9600 . ?
C4 H4A 0.9600 . ?
C4 H4B 0.9600 . ?
C4 H4C 0.9600 . ?
C5 H5A 0.9600 . ?
C5 H5B 0.9600 . ?
C5 H5C 0.9600 . ?

loop_
_geom_torsion_atom_site_label_1
_geom_torsion_atom_site_label_2
_geom_torsion_atom_site_label_3
_geom_torsion_atom_site_label_4
_geom_torsion
_geom_torsion_site_symmetry_1
_geom_torsion_site_symmetry_2
_geom_torsion_site_symmetry_3
_geom_torsion_site_symmetry_4
_geom_torsion_publ_flag
Ir03 C00K C00O C00M 61.3(3) . . . . ?
Ir03 C00K C00O C017 -122.4(5) . . . . ?
Ir03 C00K C00Q C00N -61.5(3) . . . . ?
Ir03 C00K C00Q C01W 120.7(5) . . . . ?
Ir03 C00M C00N C00Q 63.8(3) . . . . ?
Ir03 C00M C00N C012 -118.7(5) . . . . ?
Ir03 C00M C00O C00K -60.8(3) . . . . ?
Ir03 C00M C00O C017 122.9(5) . . . . ?
Ir03 C00N C00Q C00K 60.6(3) . . . . ?
Ir03 C00N C00Q C01W -121.5(5) . . . . ?
Ir04 C009 C00A C00T -61.7(4) . . . . ?
Ir04 C009 C00A C01E 122.2(5) . . . . ?
Ir04 C009 C019 C010 61.9(4) . . . . ?
Ir04 C009 C019 C02C -120.8(6) . . . . ?
Ir04 C00A C00T C010 -62.2(4) . . . . ?
Ir04 C00A C00T C029 121.5(6) . . . . ?
Ir04 C00T C010 C019 -64.4(4) . . . . ?
Ir04 C00T C010 C2 121.0(6) . . . . ?
Ir04 C010 C019 C009 -61.4(4) . . . . ?
Ir04 C010 C019 C02C 121.2(6) . . . . ?
Ir05 C00C C00J C00H -62.0(4) . . . . ?
Ir05 C00C C00J C025 120.7(6) . . . . ?
Ir05 C00C C01B C00V 61.5(4) . . . . ?
Ir05 C00C C01B C02E -122.7(7) . . . . ?
Ir05 C00H C00J C00C 62.0(4) . . . . ?
Ir05 C00H C00J C025 -120.7(6) . . . . ?
Ir05 C00H C00V C01B -62.8(4) . . . . ?
Ir05 C00H C00V C01T 119.4(6) . . . . ?
Ir05 C00V C01B C00C -61.5(4) . . . . ?
Ir05 C00V C01B C02E 122.8(7) . . . . ?
Ir06 C00B C00D C00U -63.0(4) . . . . ?
Ir06 C00B C00D C024 122.1(5) . . . . ?
Ir06 C00B C00E C00S 62.3(4) . . . . ?
Ir06 C00B C00E C01G -121.2(6) . . . . ?
Ir06 C00D C00U C00S -61.2(4) . . . . ?
Ir06 C00D C00U C021 123.9(5) . . . . ?
Ir06 C00E C00S C00U 62.4(4) . . . . ?
Ir06 C00E C00S C018 -123.3(6) . . . . ?
Ir06 C00S C00U C00D 60.9(4) . . . . ?
Ir06 C00S C00U C021 -124.2(6) . . . . ?
Ir07 C00L C00R C00X -61.8(4) . . . . ?
Ir07 C00L C00R C01U 121.3(6) . . . . ?
Ir07 C00L C00Y C016 61.9(4) . . . . ?
Ir07 C00L C00Y C3 -121.7(6) . . . . ?
Ir07 C00R C00X C016 -62.4(4) . . . . ?
Ir07 C00R C00X C5 123.2(6) . . . . ?
Ir07 C00X C016 C00Y -62.9(4) . . . . ?
Ir07 C00X C016 C4 123.8(6) . . . . ?
Ir07 C00Y C016 C00X 62.4(4) . . . . ?
Ir07 C00Y C016 C4 -124.2(6) . . . . ?
Ir08 C00F C00P C00Z 62.3(4) . . . . ?
Ir08 C00F C00P C01H -123.1(6) . . . . ?
Ir08 C00F C00W C00G -62.4(4) . . . . ?
Ir08 C00F C00W C01Q 120.5(6) . . . . ?
Ir08 C00G C00W C00F 62.2(4) . . . . ?
Ir08 C00G C00W C01Q -120.7(6) . . . . ?
Ir08 C00G C00Z C00P -61.5(4) . . . . ?
Ir08 C00G C00Z C01R 123.7(5) . . . . ?
Ir08 C00P C00Z C00G 61.6(4) . . . . ?
Ir08 C00P C00Z C01R -123.6(6) . . . . ?
C009 C00A C00T Ir04 60.6(3) . . . . ?
C009 C00A C00T C010 -1.6(6) . . . . ?
C009 C00A C00T C029 -177.9(5) . . . . ?
C00A C009 C019 Ir04 -65.7(4) . . . . ?
C00A C009 C019 C010 -3.8(6) . . . . ?
C00A C009 C019 C02C 173.5(5) . . . . ?
C00A C00T C010 Ir04 63.7(4) . . . . ?
C00A C00T C010 C019 -0.7(6) . . . . ?
C00A C00T C010 C2 -175.3(5) . . . . ?
C00B C00D C00U Ir06 61.9(4) . . . . ?
C00B C00D C00U C00S 0.8(6) . . . . ?
C00B C00D C00U C021 -174.2(5) . . . . ?
C00B C00E C00S Ir06 -61.7(4) . . . . ?
C00B C00E C00S C00U 0.7(6) . . . . ?
C00B C00E C00S C018 175.0(5) . . . . ?
C00D C00B C00E Ir06 -62.5(3) . . . . ?
C00D C00B C00E C00S -0.3(6) . . . . ?
C00D C00B C00E C01G 176.2(5) . . . . ?
C00E C00B C00D Ir06 62.7(4) . . . . ?
C00E C00B C00D C00U -0.3(6) . . . . ?
C00E C00B C00D C024 -175.2(5) . . . . ?
C00E C00S C00U Ir06 -61.8(4) . . . . ?
C00E C00S C00U C00D -0.9(6) . . . . ?
C00E C00S C00U C021 173.9(5) . . . . ?
C00F C00P C00Z Ir08 -62.0(4) . . . . ?
C00F C00P C00Z C00G -0.4(6) . . . . ?
C00F C00P C00Z C01R 174.4(5) . . . . ?
C00H C00V C01B Ir05 62.6(4) . . . . ?
C00H C00V C01B C00C 1.1(7) . . . . ?
C00H C00V C01B C02E -174.7(6) . . . . ?
C00J C00C C01B Ir05 -62.2(4) . . . . ?
C00J C00C C01B C00V -0.8(7) . . . . ?
C00J C00C C01B C02E 175.0(6) . . . . ?
C00J C00H C00V Ir05 61.7(4) . . . . ?
C00J C00H C00V C01B -1.0(6) . . . . ?
C00J C00H C00V C01T -178.9(5) . . . . ?
C00L C00R C00X Ir07 62.6(4) . . . . ?
C00L C00R C00X C016 0.2(7) . . . . ?
C00L C00R C00X C5 -174.2(6) . . . . ?
C00L C00Y C016 Ir07 -62.3(4) . . . . ?
C00L C00Y C016 C00X 0.1(6) . . . . ?
C00L C00Y C016 C4 173.6(5) . . . . ?
C00M C00N C00Q Ir03 -62.7(3) . . . . ?
C00M C00N C00Q C00K -2.0(5) . . . . ?
C00M C00N C00Q C01W 175.8(5) . . . . ?
C00N C00M C00O Ir03 63.5(3) . . . . ?
C00N C00M C00O C00K 2.7(5) . . . . ?
C00N C00M C00O C017 -173.6(5) . . . . ?
C00O C00K C00Q Ir03 65.2(3) . . . . ?
C00O C00K C00Q C00N 3.7(5) . . . . ?
C00O C00K C00Q C01W -174.1(5) . . . . ?
C00O C00M C00N Ir03 -64.2(3) . . . . ?
C00O C00M C00N C00Q -0.4(5) . . . . ?
C00O C00M C00N C012 177.2(5) . . . . ?
C00P C00F C00W Ir08 62.1(4) . . . . ?
C00P C00F C00W C00G -0.3(6) . . . . ?
C00P C00F C00W C01Q -177.4(5) . . . . ?
C00Q C00K C00O Ir03 -65.2(3) . . . . ?
C00Q C00K C00O C00M -3.9(5) . . . . ?
C00Q C00K C00O C017 172.3(5) . . . . ?
C00R C00L C00Y Ir07 -61.9(4) . . . . ?
C00R C00L C00Y C016 0.0(6) . . . . ?
C00R C00L C00Y C3 176.4(5) . . . . ?
C00R C00X C016 Ir07 62.7(4) . . . . ?
C00R C00X C016 C00Y -0.2(7) . . . . ?
C00R C00X C016 C4 -173.5(6) . . . . ?
C00T C010 C019 Ir04 64.2(4) . . . . ?
C00T C010 C019 C009 2.8(6) . . . . ?
C00T C010 C019 C02C -174.6(5) . . . . ?
C00V C00H C00J Ir05 -61.5(4) . . . . ?
C00V C00H C00J C00C 0.5(6) . . . . ?
C00V C00H C00J C025 177.8(6) . . . . ?
C00W C00F C00P Ir08 -61.8(4) . . . . ?
C00W C00F C00P C00Z 0.4(6) . . . . ?
C00W C00F C00P C01H 175.1(5) . . . . ?
C00W C00G C00Z Ir08 61.7(4) . . . . ?
C00W C00G C00Z C00P 0.2(6) . . . . ?
C00W C00G C00Z C01R -174.5(5) . . . . ?
C00Y C00L C00R Ir07 61.7(4) . . . . ?
C00Y C00L C00R C00X -0.1(6) . . . . ?
C00Y C00L C00R C01U -176.9(6) . . . . ?
C00Z C00G C00W Ir08 -62.2(4) . . . . ?
C00Z C00G C00W C00F 0.0(6) . . . . ?
C00Z C00G C00W C01Q 177.1(6) . . . . ?
C012 C00N C00Q Ir03 119.9(5) . . . . ?
C012 C00N C00Q C00K -179.5(5) . . . . ?
C012 C00N C00Q C01W -1.7(8) . . . . ?
C018 C00S C00U Ir06 124.0(6) . . . . ?
C018 C00S C00U C00D -175.1(5) . . . . ?
C018 C00S C00U C021 -0.3(9) . . . . ?
C019 C009 C00A Ir04 65.0(4) . . . . ?
C019 C009 C00A C00T 3.4(6) . . . . ?
C019 C009 C00A C01E -172.8(5) . . . . ?
C01B C00C C00J Ir05 62.2(4) . . . . ?
C01B C00C C00J C00H 0.1(7) . . . . ?
C01B C00C C00J C025 -177.2(6) . . . . ?
C01E C00A C00T Ir04 -123.4(6) . . . . ?
C01E C00A C00T C010 174.4(5) . . . . ?
C01E C00A C00T C029 -1.9(9) . . . . ?
C01F C00F C00P Ir08 121.3(6) . . . . ?
C01F C00F C00P C00Z -176.4(5) . . . . ?
C01F C00F C00P C01H -1.7(9) . . . . ?
C01F C00F C00W Ir08 -121.1(6) . . . . ?
C01F C00F C00W C00G 176.5(5) . . . . ?
C01F C00F C00W C01Q -0.6(9) . . . . ?
C01G C00E C00S Ir06 121.7(5) . . . . ?
C01G C00E C00S C00U -175.9(5) . . . . ?
C01G C00E C00S C018 -1.6(9) . . . . ?
C01H C00P C00Z Ir08 123.4(6) . . . . ?
C01H C00P C00Z C00G -175.0(5) . . . . ?
C01H C00P C00Z C01R -0.2(9) . . . . ?
C01I C00B C00D Ir06 -119.0(5) . . . . ?
C01I C00B C00D C00U 178.0(5) . . . . ?
C01I C00B C00D C024 3.1(8) . . . . ?
C01I C00B C00E Ir06 119.2(5) . . . . ?
C01I C00B C00E C00S -178.5(5) . . . . ?
C01I C00B C00E C01G -2.0(9) . . . . ?
C01J C00C C00J Ir05 -125.9(6) . . . . ?
C01J C00C C00J C00H 172.1(6) . . . . ?
C01J C00C C00J C025 -5.2(10) . . . . ?
C01J C00C C01B Ir05 125.8(6) . . . . ?
C01J C00C C01B C00V -172.7(6) . . . . ?
C01J C00C C01B C02E 3.1(10) . . . . ?
C01L C00G C00W Ir08 121.5(6) . . . . ?
C01L C00G C00W C00F -176.3(6) . . . . ?
C01L C00G C00W C01Q 0.8(10) . . . . ?
C01L C00G C00Z Ir08 -122.0(6) . . . . ?
C01L C00G C00Z C00P 176.6(6) . . . . ?
C01L C00G C00Z C01R 1.8(9) . . . . ?
C01M C009 C00A Ir04 -121.3(6) . . . . ?
C01M C009 C00A C00T 177.0(5) . . . . ?
C01M C009 C00A C01E 0.9(9) . . . . ?
C01M C009 C019 Ir04 120.5(5) . . . . ?
C01M C009 C019 C010 -177.6(5) . . . . ?
C01M C009 C019 C02C -0.3(9) . . . . ?
C01O C00M C00N Ir03 120.5(5) . . . . ?
C01O C00M C00N C00Q -175.7(5) . . . . ?
C01O C00M C00N C012 1.9(8) . . . . ?
C01O C00M C00O Ir03 -121.2(5) . . . . ?
C01O C00M C00O C00K 178.0(5) . . . . ?
C01O C00M C00O C017 1.7(8) . . . . ?
C01T C00V C01B Ir05 -119.6(6) . . . . ?
C01T C00V C01B C00C 178.9(6) . . . . ?
C01T C00V C01B C02E 3.2(10) . . . . ?
C01U C00R C00X Ir07 -120.7(6) . . . . ?
C01U C00R C00X C016 176.9(6) . . . . ?
C01U C00R C00X C5 2.5(10) . . . . ?
C01V C00K C00O Ir03 119.9(5) . . . . ?
C01V C00K C00O C00M -178.8(5) . . . . ?
C01V C00K C00O C017 -2.5(8) . . . . ?
C01V C00K C00Q Ir03 -120.1(5) . . . . ?
C01V C00K C00Q C00N 178.5(5) . . . . ?
C01V C00K C00Q C01W 0.6(8) . . . . ?
C023 C00H C00J Ir05 123.2(6) . . . . ?
C023 C00H C00J C00C -174.7(6) . . . . ?
C023 C00H C00J C025 2.6(10) . . . . ?
C023 C00H C00V Ir05 -123.0(6) . . . . ?
C023 C00H C00V C01B 174.2(6) . . . . ?
C023 C00H C00V C01T -3.7(9) . . . . ?
C024 C00D C00U Ir06 -123.3(6) . . . . ?
C024 C00D C00U C00S 175.6(5) . . . . ?
C024 C00D C00U C021 0.6(9) . . . . ?
C029 C00T C010 Ir04 -120.0(6) . . . . ?
C029 C00T C010 C019 175.6(5) . . . . ?
C029 C00T C010 C2 1.1(9) . . . . ?
C1 C00L C00R Ir07 -123.7(6) . . . . ?
C1 C00L C00R C00X 174.5(5) . . . . ?
C1 C00L C00R C01U -2.4(9) . . . . ?
C1 C00L C00Y Ir07 123.6(6) . . . . ?
C1 C00L C00Y C016 -174.5(5) . . . . ?
C1 C00L C00Y C3 1.9(9) . . . . ?
C2 C010 C019 Ir04 -121.4(6) . . . . ?
C2 C010 C019 C009 177.2(5) . . . . ?
C2 C010 C019 C02C -0.2(9) . . . . ?
C3 C00Y C016 Ir07 121.3(6) . . . . ?
C3 C00Y C016 C00X -176.3(5) . . . . ?
C3 C00Y C016 C4 -2.9(9) . . . . ?
C5 C00X C016 Ir07 -123.0(6) . . . . ?
C5 C00X C016 C00Y 174.1(6) . . . . ?
C5 C00X C016 C4 0.8(10) . . . . ?
